data_7251103
loop_
_publ_author_name
'Radiush, Ekaterina A.'
'Sinelnikov, Gleb O.'
'Sukhikh, Taisiya Sergeevna'
'Shurikov, Matvey K.'
'Shamshurin, Maxim'
'Semenov, Nikolay A.'
'Postnikov, Pavel S.'
'Sokolov, Maksim Nailyevich'
'Abramov, Pavel A.'

_publ_section_title
;
 Substituent effects on the structure of [Ag(py-R)n](NO3) ionic pairs:
 structural and computational studies
;
_journal_name_full CrystEngComm
_journal_paper_doi 10.1039/D5CE00829H
_journal_year 2025
_chemical_formula_sum 'C15 H12 Ag Br3 N4 O3'
_chemical_formula_weight 643.89
_space_group_crystal_system triclinic
_space_group_IT_number 2
_space_group_name_Hall '-P 1'
_space_group_name_H-M_alt 'P -1'
_atom_sites_solution_hydrogens geom
_atom_sites_solution_primary direct
_atom_sites_solution_secondary difmap
_audit_creation_method 'CrysAlisPro 1.171.42.49 (Rigaku OD, 2022)'
_audit_update_record
;
2025-08-25 deposited with the CCDC.	2025-10-21 downloaded from the CCDC.
;
_cell_angle_alpha 80.890(6)
_cell_angle_beta 81.659(6)
_cell_angle_gamma 82.125(6)
_cell_formula_units_Z 2
_cell_length_a 7.4692(5)
_cell_length_b 9.0221(7)
_cell_length_c 15.0268(10)
_cell_measurement_reflns_used 3145
_cell_measurement_temperature 200(2)
_cell_measurement_theta_max 23.3080
_cell_measurement_theta_min 2.7750
_cell_volume 982.51(12)
_computing_cell_refinement 'CrysAlisPro 1.171.42.49 (Rigaku OD, 2022)'
_computing_data_collection 'CrysAlisPro 1.171.42.49 (Rigaku OD, 2022)'
_computing_data_reduction 'CrysAlisPro 1.171.42.49 (Rigaku OD, 2022)'
_computing_molecular_graphics 'ShelXle (H\"ubschle, 2011)'
_computing_publication_material 'CIFTAB-2014 (Sheldrick, 2014)'
_computing_structure_refinement 'SHELXL-2019/3 (Sheldrick, 2019)'
_computing_structure_solution 'SHELXS-2014/5 (Sheldrick, 2014)'
_diffrn_ambient_temperature 200(2)
_diffrn_detector 'Hybrid Pixel Array Detector'
_diffrn_detector_area_resol_mean 5.8140
_diffrn_detector_type 'Dectris Pilatus 3R 200K-A'
_diffrn_measured_fraction_theta_full 0.981
_diffrn_measured_fraction_theta_max 0.865
_diffrn_measurement_device 'four-cycle diffractometer'
_diffrn_measurement_device_type Tongda-5000
_diffrn_measurement_method '\w scans'
_diffrn_radiation_monochromator graphite
_diffrn_radiation_probe x-ray
_diffrn_radiation_type 'Mo K\a'
_diffrn_radiation_wavelength 0.71073
_diffrn_reflns_av_R_equivalents 0.0488
_diffrn_reflns_av_unetI/netI 0.0856
_diffrn_reflns_Laue_measured_fraction_full 0.981
_diffrn_reflns_Laue_measured_fraction_max 0.865
_diffrn_reflns_limit_h_max 9
_diffrn_reflns_limit_h_min -9
_diffrn_reflns_limit_k_max 11
_diffrn_reflns_limit_k_min -12
_diffrn_reflns_limit_l_max 20
_diffrn_reflns_limit_l_min -19
_diffrn_reflns_number 13331
_diffrn_reflns_point_group_measured_fraction_full 0.981
_diffrn_reflns_point_group_measured_fraction_max 0.865
_diffrn_reflns_theta_full 25.500
_diffrn_reflns_theta_max 28.773
_diffrn_reflns_theta_min 2.768
_diffrn_source 'fine-focus sealed X-ray tube'
_diffrn_source_type 'Enhance (Mo) X-ray Source'
_exptl_absorpt_coefficient_mu 7.148
_exptl_absorpt_correction_T_max 1.00000
_exptl_absorpt_correction_T_min 0.07767
_exptl_absorpt_correction_type multi-scan
_exptl_absorpt_process_details
;
CrysAlisPro 1.171.42.49 (Rigaku Oxford Diffraction, 2022)
Empirical absorption correction using spherical harmonics,
implemented in SCALE3 ABSPACK scaling algorithm.

Empirical correction (ABSPACK) includes:
- Absorption correction using spherical harmonics
- Frame scaling
- Detector area scaling
;
_exptl_crystal_colour colorless
_exptl_crystal_density_diffrn 2.176
_exptl_crystal_description block
_exptl_crystal_F_000 612
_exptl_crystal_size_max 0.120
_exptl_crystal_size_mid 0.050
_exptl_crystal_size_min 0.020
_refine_diff_density_max 0.481
_refine_diff_density_min -0.765
_refine_diff_density_rms 0.101
_refine_ls_extinction_method none
_refine_ls_goodness_of_fit_ref 1.001
_refine_ls_hydrogen_treatment constr
_refine_ls_matrix_type full
_refine_ls_number_parameters 235
_refine_ls_number_reflns 4418
_refine_ls_number_restraints 0
_refine_ls_restrained_S_all 1.001
_refine_ls_R_factor_all 0.1277
_refine_ls_R_factor_gt 0.0551
_refine_ls_shift/su_max 0.001
_refine_ls_shift/su_mean 0.000
_refine_ls_structure_factor_coef Fsqd
_refine_ls_weighting_details 'w=1/[\s^2^(Fo^2^)+(0.0378P)^2^] where P=(Fo^2^+2Fc^2^)/3'
_refine_ls_weighting_scheme calc
_refine_ls_wR_factor_gt 0.0866
_refine_ls_wR_factor_ref 0.1001
_reflns_Friedel_coverage 0.000
_reflns_number_gt 2473
_reflns_number_total 4418
_reflns_threshold_expression >2\s(I)
_cod_data_source_file d5ce00829h2.cif
_cod_data_source_block 3Br_SOL
_cod_database_code 7251103
_shelx_shelxl_version_number 2019/3
_shelx_space_group_comment
;
The symmetry employed for this shelxl refinement is uniquely defined
by the following loop, which should always be used as a source of
symmetry information in preference to the above space-group names.
They are only intended as comments.
;
_shelx_estimated_absorpt_t_min 0.481
_shelx_estimated_absorpt_t_max 0.870

loop_
_space_group_symop_operation_xyz
'x, y, z'
'-x, -y, -z'

loop_
_atom_site_label
_atom_site_type_symbol
_atom_site_fract_x
_atom_site_fract_y
_atom_site_fract_z
_atom_site_U_iso_or_equiv
_atom_site_adp_type
_atom_site_occupancy
_atom_site_site_symmetry_order
_atom_site_calc_flag
_atom_site_refinement_flags_posn
_atom_site_refinement_flags_adp
_atom_site_refinement_flags_occupancy
_atom_site_disorder_assembly
_atom_site_disorder_group
Ag1 Ag 0.74096(6) 0.56015(5) 0.22164(3) 0.06386(18) Uani 1 1 d . . . . .
Br1 Br 0.29764(8) 0.17820(8) 0.50961(4) 0.0816(2) Uani 1 1 d . . . . .
Br2 Br 1.30321(8) 0.14912(8) 0.02977(5) 0.0835(3) Uani 1 1 d . . . . .
Br3 Br 1.08853(8) 1.06094(8) 0.31315(5) 0.0851(3) Uani 1 1 d . . . . .
N1 N 0.6956(6) 0.4233(5) 0.3695(3) 0.0523(11) Uani 1 1 d . . . . .
N2 N 0.8398(5) 0.4180(4) 0.1087(3) 0.0416(10) Uani 1 1 d . . . . .
N3 N 0.7454(5) 0.8075(4) 0.2304(3) 0.0442(10) Uani 1 1 d . . . . .
C1 C 0.5458(7) 0.3545(6) 0.3969(4) 0.0499(14) Uani 1 1 d . . . . .
H1 H 0.460369 0.359640 0.355107 0.060 Uiso 1 1 calc R U . . .
C2 C 0.5094(6) 0.2772(6) 0.4818(4) 0.0460(13) Uani 1 1 d . . . . .
C3 C 0.6259(7) 0.2718(6) 0.5439(4) 0.0615(16) Uani 1 1 d . . . . .
H3 H 0.601405 0.220890 0.603912 0.074 Uiso 1 1 calc R U . . .
C4 C 0.7800(8) 0.3422(7) 0.5170(4) 0.0711(17) Uani 1 1 d . . . . .
H4 H 0.864617 0.341439 0.558598 0.085 Uiso 1 1 calc R U . . .
C5 C 0.8113(7) 0.4134(6) 0.4300(4) 0.0601(15) Uani 1 1 d . . . . .
H5 H 0.921239 0.458095 0.411838 0.072 Uiso 1 1 calc R U . . .
C6 C 1.0094(6) 0.3457(6) 0.0999(3) 0.0430(12) Uani 1 1 d . . . . .
H6 H 1.093784 0.362335 0.137880 0.052 Uiso 1 1 calc R U . . .
C7 C 1.0636(6) 0.2473(6) 0.0367(3) 0.0435(13) Uani 1 1 d . . . . .
C8 C 0.9482(7) 0.2237(6) -0.0203(3) 0.0521(14) Uani 1 1 d . . . . .
H8 H 0.986131 0.157360 -0.064396 0.062 Uiso 1 1 calc R U . . .
C9 C 0.7731(7) 0.2995(7) -0.0122(3) 0.0545(15) Uani 1 1 d . . . . .
H9 H 0.688052 0.285710 -0.050599 0.065 Uiso 1 1 calc R U . . .
C10 C 0.7253(7) 0.3947(6) 0.0523(4) 0.0513(14) Uani 1 1 d . . . . .
H10 H 0.605574 0.446744 0.057328 0.062 Uiso 1 1 calc R U . . .
C11 C 0.6020(7) 0.9102(6) 0.2148(3) 0.0494(13) Uani 1 1 d . . . . .
H11 H 0.498969 0.877405 0.196694 0.059 Uiso 1 1 calc R U . . .
C12 C 0.5952(7) 1.0596(6) 0.2235(3) 0.0512(14) Uani 1 1 d . . . . .
H12 H 0.490953 1.128513 0.210735 0.061 Uiso 1 1 calc R U . . .
C13 C 0.7427(7) 1.1082(6) 0.2511(3) 0.0507(13) Uani 1 1 d . . . . .
H13 H 0.743153 1.211084 0.257795 0.061 Uiso 1 1 calc R U . . .
C14 C 0.8888(6) 1.0029(6) 0.2686(3) 0.0434(12) Uani 1 1 d . . . . .
C15 C 0.8879(6) 0.8549(5) 0.2571(3) 0.0428(12) Uani 1 1 d . . . . .
H15 H 0.991633 0.784396 0.268514 0.051 Uiso 1 1 calc R U . . .
O1 O 0.3824(6) 0.4333(6) 0.1978(3) 0.0997(17) Uani 1 1 d . . . . .
O2 O 0.3444(7) 0.6541(6) 0.2347(3) 0.1168(18) Uani 1 1 d . . . . .
O3 O 0.1282(5) 0.5215(5) 0.2612(3) 0.0858(13) Uani 1 1 d . . . . .
N4 N 0.2860(6) 0.5368(6) 0.2312(3) 0.0507(11) Uani 1 1 d . . . . .

loop_
_atom_site_aniso_label
_atom_site_aniso_U_11
_atom_site_aniso_U_22
_atom_site_aniso_U_33
_atom_site_aniso_U_23
_atom_site_aniso_U_13
_atom_site_aniso_U_12
Ag1 0.0789(3) 0.0386(3) 0.0736(3) -0.0172(2) 0.0069(2) -0.0119(2)
Br1 0.0665(4) 0.0963(6) 0.0824(5) -0.0041(4) 0.0040(3) -0.0348(4)
Br2 0.0508(4) 0.1048(6) 0.0962(5) -0.0399(5) -0.0125(3) 0.0194(4)
Br3 0.0712(4) 0.0836(5) 0.1149(6) -0.0235(4) -0.0337(4) -0.0257(4)
N1 0.048(3) 0.051(3) 0.058(3) -0.009(2) -0.003(2) -0.007(2)
N2 0.040(2) 0.038(3) 0.044(3) -0.002(2) 0.000(2) -0.005(2)
N3 0.050(3) 0.033(3) 0.050(3) -0.010(2) -0.004(2) -0.003(2)
C1 0.043(3) 0.058(4) 0.050(4) -0.013(3) -0.012(3) 0.002(3)
C2 0.042(3) 0.050(3) 0.046(3) -0.012(3) -0.001(3) -0.003(3)
C3 0.058(4) 0.074(4) 0.052(4) 0.004(3) -0.010(3) -0.015(3)
C4 0.061(4) 0.095(5) 0.061(4) -0.011(4) -0.019(3) -0.012(4)
C5 0.046(3) 0.063(4) 0.074(4) -0.015(3) -0.005(3) -0.011(3)
C6 0.040(3) 0.048(3) 0.044(3) -0.003(3) -0.009(2) -0.014(3)
C7 0.030(3) 0.048(3) 0.052(3) -0.011(3) -0.001(2) -0.005(2)
C8 0.049(3) 0.059(4) 0.050(3) -0.016(3) 0.000(3) -0.011(3)
C9 0.053(3) 0.076(4) 0.039(3) -0.002(3) -0.013(3) -0.021(3)
C10 0.039(3) 0.057(4) 0.054(4) -0.001(3) -0.007(3) 0.002(3)
C11 0.042(3) 0.050(4) 0.059(4) -0.009(3) -0.008(3) -0.013(3)
C12 0.053(3) 0.032(3) 0.067(4) -0.003(3) -0.012(3) 0.001(3)
C13 0.061(3) 0.031(3) 0.061(4) -0.009(3) -0.004(3) -0.011(3)
C14 0.046(3) 0.041(3) 0.042(3) -0.006(3) 0.000(2) -0.009(3)
C15 0.043(3) 0.035(3) 0.050(3) -0.009(3) -0.004(2) 0.000(2)
O1 0.079(3) 0.127(4) 0.085(3) -0.041(3) -0.011(2) 0.045(3)
O2 0.129(4) 0.104(4) 0.138(4) -0.004(3) -0.043(3) -0.074(4)
O3 0.050(3) 0.087(3) 0.121(4) -0.030(3) 0.008(2) -0.013(2)
N4 0.046(3) 0.061(4) 0.048(3) 0.001(3) -0.015(2) -0.015(3)

loop_
_atom_type_symbol
_atom_type_description
_atom_type_scat_dispersion_real
_atom_type_scat_dispersion_imag
_atom_type_scat_source
C C 0.0033 0.0016 'International Tables Vol C Tables 4.2.6.8 and 6.1.1.4'
H H 0.0000 0.0000 'International Tables Vol C Tables 4.2.6.8 and 6.1.1.4'
Ag Ag -0.8971 1.1015 'International Tables Vol C Tables 4.2.6.8 and 6.1.1.4'
Br Br -0.2901 2.4595 'International Tables Vol C Tables 4.2.6.8 and 6.1.1.4'
N N 0.0061 0.0033 'International Tables Vol C Tables 4.2.6.8 and 6.1.1.4'
O O 0.0106 0.0060 'International Tables Vol C Tables 4.2.6.8 and 6.1.1.4'

loop_
_geom_angle_atom_site_label_1
_geom_angle_atom_site_label_2
_geom_angle_atom_site_label_3
_geom_angle
_geom_angle_site_symmetry_1
_geom_angle_site_symmetry_3
_geom_angle_publ_flag
N3 Ag1 N2 132.49(14) . . ?
N3 Ag1 N1 109.89(14) . . ?
N2 Ag1 N1 115.38(13) . . ?
C5 N1 C1 116.4(5) . . ?
C5 N1 Ag1 123.2(4) . . ?
C1 N1 Ag1 120.4(3) . . ?
C6 N2 C10 117.8(4) . . ?
C6 N2 Ag1 121.4(3) . . ?
C10 N2 Ag1 120.6(3) . . ?
C15 N3 C11 117.4(4) . . ?
C15 N3 Ag1 120.7(3) . . ?
C11 N3 Ag1 121.8(3) . . ?
N1 C1 C2 123.3(5) . . ?
N1 C1 H1 118.4 . . ?
C2 C1 H1 118.4 . . ?
C3 C2 C1 119.8(5) . . ?
C3 C2 Br1 121.5(4) . . ?
C1 C2 Br1 118.8(4) . . ?
C2 C3 C4 117.7(5) . . ?
C2 C3 H3 121.2 . . ?
C4 C3 H3 121.2 . . ?
C5 C4 C3 119.5(5) . . ?
C5 C4 H4 120.2 . . ?
C3 C4 H4 120.2 . . ?
N1 C5 C4 123.2(5) . . ?
N1 C5 H5 118.4 . . ?
C4 C5 H5 118.4 . . ?
N2 C6 C7 121.2(4) . . ?
N2 C6 H6 119.4 . . ?
C7 C6 H6 119.4 . . ?
C8 C7 C6 121.0(4) . . ?
C8 C7 Br2 120.5(4) . . ?
C6 C7 Br2 118.4(3) . . ?
C7 C8 C9 118.0(5) . . ?
C7 C8 H8 121.0 . . ?
C9 C8 H8 121.0 . . ?
C10 C9 C8 118.7(5) . . ?
C10 C9 H9 120.6 . . ?
C8 C9 H9 120.6 . . ?
N2 C10 C9 123.2(4) . . ?
N2 C10 H10 118.4 . . ?
C9 C10 H10 118.4 . . ?
N3 C11 C12 123.8(5) . . ?
N3 C11 H11 118.1 . . ?
C12 C11 H11 118.1 . . ?
C11 C12 C13 118.7(5) . . ?
C11 C12 H12 120.7 . . ?
C13 C12 H12 120.7 . . ?
C14 C13 C12 117.8(5) . . ?
C14 C13 H13 121.1 . . ?
C12 C13 H13 121.1 . . ?
C13 C14 C15 120.6(5) . . ?
C13 C14 Br3 119.5(4) . . ?
C15 C14 Br3 119.9(4) . . ?
N3 C15 C14 121.8(4) . . ?
N3 C15 H15 119.1 . . ?
C14 C15 H15 119.1 . . ?
O2 N4 O3 119.4(6) . . ?
O2 N4 O1 121.3(5) . . ?
O3 N4 O1 119.3(5) . . ?

loop_
_geom_bond_atom_site_label_1
_geom_bond_atom_site_label_2
_geom_bond_distance
_geom_bond_site_symmetry_2
_geom_bond_publ_flag
Ag1 N3 2.261(4) . ?
Ag1 N2 2.266(4) . ?
Ag1 N1 2.367(4) . ?
Br1 C2 1.885(5) . ?
Br2 C7 1.881(4) . ?
Br3 C14 1.887(5) . ?
N1 C5 1.327(6) . ?
N1 C1 1.335(6) . ?
N2 C6 1.341(5) . ?
N2 C10 1.346(6) . ?
N3 C15 1.335(5) . ?
N3 C11 1.339(6) . ?
C1 C2 1.362(7) . ?
C1 H1 0.9500 . ?
C2 C3 1.356(6) . ?
C3 C4 1.370(7) . ?
C3 H3 0.9500 . ?
C4 C5 1.365(8) . ?
C4 H4 0.9500 . ?
C5 H5 0.9500 . ?
C6 C7 1.382(6) . ?
C6 H6 0.9500 . ?
C7 C8 1.358(6) . ?
C8 C9 1.388(7) . ?
C8 H8 0.9500 . ?
C9 C10 1.373(7) . ?
C9 H9 0.9500 . ?
C10 H10 0.9500 . ?
C11 C12 1.368(7) . ?
C11 H11 0.9500 . ?
C12 C13 1.378(6) . ?
C12 H12 0.9500 . ?
C13 C14 1.372(6) . ?
C13 H13 0.9500 . ?
C14 C15 1.375(6) . ?
C15 H15 0.9500 . ?
O1 N4 1.226(5) . ?
O2 N4 1.210(5) . ?
O3 N4 1.217(5) . ?
